data_2106514
loop_
_publ_author_name
'Hamon, M.'
'l'Haridon, P.'
'Guyader, J.'
'Laurent, Y.'

_publ_section_title
;
 Etude d'arseniures et phosphures doubles. Structure de Ca10+x Si12-2x
 As16 (et P16)
;
_journal_name_full 'Acta Crystallographica B (24,1968-38,1982)'
_journal_page_first 445
_journal_page_last 449
_journal_volume 31
_journal_year 1975
_chemical_formula_sum 'As16 Ca11.44 Si9.04'
_chemical_name_systematic 'Si9.04 Ca11.44 As16'
_space_group_IT_number 11
_symmetry_space_group_name_Hall '-P 2yb'
_symmetry_space_group_name_H-M 'P 1 21/m 1'
_cell_angle_alpha 90
_cell_angle_beta 111.74
_cell_angle_gamma 90
_cell_formula_units_Z 1
_cell_length_a 7.134
_cell_length_b 17.651
_cell_length_c 7.267
_cell_volume 849.991
_citation_journal_id_ASTM ACBCAR
_cod_data_source_file Hamon_ACBCAR_1975_1908.cif
_cod_data_source_block As16Ca11.44Si9.04
_cod_original_cell_volume 849.9913
_cod_database_code 2106514

loop_
_symmetry_equiv_pos_as_xyz
x,y,z
-x,y+1/2,-z
-x,-y,-z
x,-y-1/2,z

loop_
_atom_site_label
_atom_site_type_symbol
_atom_site_fract_x
_atom_site_fract_y
_atom_site_fract_z
_atom_site_occupancy
_atom_site_U_iso_or_equiv
Si1 Si 0.7791 0.0663 0.7115 0.64 0.0
Si4 Si 0.1688 0.3041 0.8176 0.49 0.0
As5 As -0.019 0.25 0.0031 1 0.0
As4 As -0.0081 0.1244 0.5263 1 0.0
Ca1 Ca 0.741 0.25 0.2938 1 0.0
As3 As 0.4808 0.1379 0.0022 1 0.0
Si2 Si 0.6681 0.1767 0.8121 0.62 0.0
Ca3 Ca 0.2567 -0.0045 0.7638 1 0.0
Ca4 Ca 0.7525 0.125 0.76 0.36 0.0
Si3 Si 0.278 0.1939 0.7114 0.51 0.0
Ca2 Ca 0.2333 0.1196 0.2617 1 0.0
As1 As 0 0 0 1 0.0
As2 As 0.5 0 0.5 1 0.0
As6 As 0.4652 0.25 0.541 1 0.0
